data_4065520
loop_
_publ_author_name
'Tay, Boon-Ying'
'Wang, Cun'
'Chia, Sze-Chen'
'Stubbs, Ludger P.'
'Wong, Pui-Kwan'
'van Meurs, Martin'

_publ_section_title
;
 Synthesis of Bis(amino)pyridines by the Stepwise Alkylation of
 Bis(imino)pyridines: An Unexpected and Selective Alkylation of the
 Aminoiminopyridine by AlMe3
;
_journal_issue 21
_journal_name_full Organometallics
_journal_page_first 6028
_journal_paper_doi 10.1021/om200899f
_journal_volume 30
_journal_year 2011
_chemical_formula_sum 'C39 H57 Mg N3 O'
_chemical_formula_weight 608.19
_chemical_name_systematic
; 
 ? 
;
_space_group_IT_number 15
_symmetry_cell_setting monoclinic
_symmetry_space_group_name_Hall '-C 2yc'
_symmetry_space_group_name_H-M 'C 1 2/c 1'
_atom_sites_solution_hydrogens geom
_atom_sites_solution_primary direct
_atom_sites_solution_secondary difmap
_audit_creation_method 'by CrystalClear-SM 1.4.0 ra1'
_cell_angle_alpha 90.00
_cell_angle_beta 95.26(3)
_cell_angle_gamma 90.00
_cell_formula_units_Z 4
_cell_length_a 9.4750(19)
_cell_length_b 16.603(3)
_cell_length_c 22.150(4)
_cell_measurement_reflns_used 4753
_cell_measurement_temperature 110.1500
_cell_measurement_theta_max 31.1797
_cell_measurement_theta_min 2.4535
_cell_volume 3469.8(11)
_computing_cell_refinement 'CrystalClear (Rigaku Inc., 2008)'
_computing_data_collection 'CrystalClear (Rigaku Inc., 2008)'
_computing_data_reduction 'CrystalClear (Rigaku Inc., 2008)'
_computing_molecular_graphics 'Bruker SHELXTL'
_computing_publication_material 'Bruker SHELXTL'
_computing_structure_refinement 'SHELXL-97 (Sheldrick, 1997)'
_computing_structure_solution 'SHELXS-97 (Sheldrick, 1990)'
_diffrn_ambient_temperature 110.1500
_diffrn_measured_fraction_theta_full 0.998
_diffrn_measured_fraction_theta_max 0.998
_diffrn_measurement_device_type 'Saturn70 (2x2 bin mode)'
_diffrn_measurement_method dtprofit.ref
_diffrn_radiation_monochromator graphite
_diffrn_radiation_source 'fine-focus sealed tube'
_diffrn_radiation_type MoK\a
_diffrn_radiation_wavelength 0.71073
_diffrn_reflns_av_R_equivalents 0.0270
_diffrn_reflns_av_sigmaI/netI 0.0172
_diffrn_reflns_limit_h_max 11
_diffrn_reflns_limit_h_min -12
_diffrn_reflns_limit_k_max 22
_diffrn_reflns_limit_k_min -22
_diffrn_reflns_limit_l_max 29
_diffrn_reflns_limit_l_min -29
_diffrn_reflns_number 24101
_diffrn_reflns_theta_full 28.31
_diffrn_reflns_theta_max 28.31
_diffrn_reflns_theta_min 1.85
_exptl_absorpt_coefficient_mu 0.085
_exptl_absorpt_correction_type none
_exptl_crystal_colour Yellow
_exptl_crystal_density_diffrn 1.164
_exptl_crystal_density_method 'not measured'
_exptl_crystal_description Block
_exptl_crystal_F_000 1328
_exptl_crystal_size_max 0.4400
_exptl_crystal_size_mid 0.4400
_exptl_crystal_size_min 0.4400
_refine_diff_density_max 0.481
_refine_diff_density_min -0.354
_refine_diff_density_rms 0.074
_refine_ls_extinction_method none
_refine_ls_goodness_of_fit_ref 1.211
_refine_ls_hydrogen_treatment
;all Hydrogen atoms have been refined in
 the riding mode on their carrier atom.
;
_refine_ls_matrix_type full
_refine_ls_number_parameters 207
_refine_ls_number_reflns 4311
_refine_ls_number_restraints 0
_refine_ls_restrained_S_all 1.211
_refine_ls_R_factor_all 0.0616
_refine_ls_R_factor_gt 0.0593
_refine_ls_shift/su_max 0.000
_refine_ls_shift/su_mean 0.000
_refine_ls_structure_factor_coef Fsqd
_refine_ls_weighting_details 'calc w=1/[\s^2^(Fo^2^)+(0.0940P)^2^+1.9431P] where P=(Fo^2^+2Fc^2^)/3'
_refine_ls_weighting_scheme calc
_refine_ls_wR_factor_gt 0.1659
_refine_ls_wR_factor_ref 0.1704
_reflns_number_gt 4242
_reflns_number_total 4311
_reflns_threshold_expression >2sigma(I)
_cod_data_source_file om200899f_si_002.cif
_cod_data_source_block shelxs
_cod_depositor_comments
;
The following automatic conversions were performed:

'_symmetry_cell_setting' value 'Monoclinic' changed to 'monoclinic'
according to /home/saulius/struct/CIF-dictionaries/cif_core.dic
dictionary named 'cif_core.dic' version 2.4.1 from 2010-06-29.

Automatic conversion script
Id: cif_fix_values 1715 2011-07-08 13:25:40Z adriana 
;
_cod_original_cell_volume 3469.8(12)
_cod_original_sg_symbol_H-M C2/c
_cod_database_code 4065520

loop_
_symmetry_equiv_pos_as_xyz
'x, y, z'
'-x, y, -z+1/2'
'x+1/2, y+1/2, z'
'-x+1/2, y+1/2, -z+1/2'
'-x, -y, -z'
'x, -y, z-1/2'
'-x+1/2, -y+1/2, -z'
'x+1/2, -y+1/2, z-1/2'

loop_
_atom_site_label
_atom_site_type_symbol
_atom_site_fract_x
_atom_site_fract_y
_atom_site_fract_z
_atom_site_U_iso_or_equiv
_atom_site_adp_type
_atom_site_occupancy
_atom_site_symmetry_multiplicity
_atom_site_calc_flag
_atom_site_refinement_flags
C1 C 0.0000 0.50227(12) 0.2500 0.0249(4) Uani 1 2 d S
H1 H 0.0000 0.5583 0.2500 0.030 Uiso 1 2 calc SR
C2 C -0.02383(15) 0.46074(8) 0.30289(6) 0.0235(3) Uani 1 1 d .
H2 H -0.0429 0.4883 0.3378 0.028 Uiso 1 1 calc R
C3 C -0.01831(14) 0.37717(8) 0.30208(6) 0.0201(3) Uani 1 1 d .
C4 C -0.04144(14) 0.32058(8) 0.35568(6) 0.0207(3) Uani 1 1 d .
C5 C 0.03334(16) 0.35329(9) 0.41549(6) 0.0252(3) Uani 1 1 d .
H5A H 0.0256 0.3146 0.4472 0.038 Uiso 1 1 calc R
H5B H -0.0106 0.4028 0.4259 0.038 Uiso 1 1 calc R
H5C H 0.1316 0.3628 0.4105 0.038 Uiso 1 1 calc R
C6 C -0.20329(15) 0.32334(9) 0.36204(7) 0.0263(3) Uani 1 1 d .
H6A H -0.2537 0.3028 0.3257 0.040 Uiso 1 1 calc R
H6B H -0.2317 0.3780 0.3683 0.040 Uiso 1 1 calc R
H6C H -0.2244 0.2910 0.3960 0.040 Uiso 1 1 calc R
C7 C 0.07943(14) 0.18753(8) 0.38124(6) 0.0196(3) Uani 1 1 d .
C8 C 0.22998(14) 0.19221(8) 0.39078(6) 0.0219(3) Uani 1 1 d .
C9 C 0.30706(15) 0.13172(9) 0.42271(6) 0.0260(3) Uani 1 1 d .
H9 H 0.4053 0.1358 0.4286 0.031 Uiso 1 1 calc R
C10 C 0.24085(16) 0.06588(9) 0.44583(6) 0.0278(3) Uani 1 1 d .
H10 H 0.2938 0.0252 0.4660 0.033 Uiso 1 1 calc R
C11 C 0.09394(15) 0.06147(9) 0.43850(6) 0.0263(3) Uani 1 1 d .
H11 H 0.0489 0.0175 0.4543 0.032 Uiso 1 1 calc R
C12 C 0.01212(15) 0.12139(8) 0.40807(6) 0.0220(3) Uani 1 1 d .
C13 C -0.14862(15) 0.11611(9) 0.40564(6) 0.0254(3) Uani 1 1 d .
H13 H -0.1887 0.1506 0.3725 0.031 Uiso 1 1 calc R
C14 C -0.20804(19) 0.03121(10) 0.39497(7) 0.0350(4) Uani 1 1 d .
H14A H -0.1735 0.0090 0.3591 0.053 Uiso 1 1 calc R
H14B H -0.3097 0.0335 0.3899 0.053 Uiso 1 1 calc R
H14C H -0.1783 -0.0022 0.4292 0.053 Uiso 1 1 calc R
C15 C -0.19802(16) 0.14886(10) 0.46535(7) 0.0299(3) Uani 1 1 d .
H15A H -0.1629 0.1147 0.4983 0.045 Uiso 1 1 calc R
H15B H -0.2997 0.1498 0.4626 0.045 Uiso 1 1 calc R
H15C H -0.1622 0.2025 0.4723 0.045 Uiso 1 1 calc R
C16 C 0.31190(15) 0.25943(9) 0.36306(6) 0.0246(3) Uani 1 1 d .
H16 H 0.2435 0.2998 0.3466 0.030 Uiso 1 1 calc R
C17 C 0.39204(19) 0.22823(11) 0.31094(8) 0.0372(4) Uani 1 1 d .
H17A H 0.4579 0.1873 0.3258 0.056 Uiso 1 1 calc R
H17B H 0.4427 0.2718 0.2944 0.056 Uiso 1 1 calc R
H17C H 0.3259 0.2060 0.2800 0.056 Uiso 1 1 calc R
C18 C 0.41499(16) 0.30078(10) 0.41070(8) 0.0327(3) Uani 1 1 d .
H18A H 0.3652 0.3164 0.4447 0.049 Uiso 1 1 calc R
H18B H 0.4545 0.3477 0.3933 0.049 Uiso 1 1 calc R
H18C H 0.4898 0.2641 0.4240 0.049 Uiso 1 1 calc R
C19 C 0.12208(16) 0.04338(9) 0.26949(7) 0.0273(3) Uani 1 1 d .
H19A H 0.1644 0.0607 0.3089 0.033 Uiso 1 1 calc R
H19B H 0.1929 0.0467 0.2406 0.033 Uiso 1 1 calc R
C20 C 0.0658(2) -0.04140(10) 0.27272(10) 0.0424(4) Uani 1 1 d .
H20A H 0.0413 -0.0538 0.3132 0.051 Uiso 1 1 calc R
H20B H 0.1350 -0.0803 0.2613 0.051 Uiso 1 1 calc R
Mg1 Mg 0.0000 0.21492(4) 0.2500 0.01987(18) Uani 1 2 d S
N1 N 0.0000 0.33909(10) 0.2500 0.0202(3) Uani 1 2 d S
N2 N 0.00193(12) 0.23881(7) 0.33935(5) 0.0205(2) Uani 1 1 d .
O1 O 0.0000 0.09282(8) 0.2500 0.0265(3) Uani 1 2 d S

loop_
_atom_site_aniso_label
_atom_site_aniso_U_11
_atom_site_aniso_U_22
_atom_site_aniso_U_33
_atom_site_aniso_U_23
_atom_site_aniso_U_13
_atom_site_aniso_U_12
C1 0.0253(9) 0.0182(8) 0.0308(10) 0.000 0.0012(7) 0.000
C2 0.0250(6) 0.0200(6) 0.0252(6) -0.0040(5) 0.0013(5) 0.0008(5)
C3 0.0195(6) 0.0200(6) 0.0204(6) -0.0008(5) -0.0001(4) 0.0004(4)
C4 0.0225(6) 0.0201(6) 0.0191(6) -0.0010(5) 0.0006(5) 0.0011(5)
C5 0.0301(7) 0.0248(7) 0.0205(6) -0.0040(5) -0.0001(5) 0.0025(5)
C6 0.0243(7) 0.0274(7) 0.0277(7) 0.0022(5) 0.0046(5) 0.0037(5)
C7 0.0233(6) 0.0189(6) 0.0166(5) -0.0009(4) 0.0017(4) 0.0007(5)
C8 0.0236(6) 0.0236(6) 0.0185(6) -0.0003(5) 0.0025(5) 0.0000(5)
C9 0.0232(6) 0.0308(7) 0.0240(6) 0.0015(5) 0.0021(5) 0.0027(5)
C10 0.0310(7) 0.0281(7) 0.0240(7) 0.0055(5) 0.0009(5) 0.0054(5)
C11 0.0309(7) 0.0242(7) 0.0239(7) 0.0053(5) 0.0036(5) -0.0013(5)
C12 0.0246(6) 0.0227(6) 0.0188(6) 0.0002(5) 0.0020(5) -0.0023(5)
C13 0.0255(7) 0.0269(7) 0.0236(6) 0.0046(5) 0.0003(5) -0.0047(5)
C14 0.0390(9) 0.0355(8) 0.0299(7) 0.0006(6) -0.0004(6) -0.0128(7)
C15 0.0269(7) 0.0334(8) 0.0301(7) 0.0023(6) 0.0056(6) -0.0001(6)
C16 0.0223(6) 0.0270(7) 0.0249(7) 0.0012(5) 0.0042(5) -0.0028(5)
C17 0.0408(9) 0.0386(9) 0.0344(8) 0.0001(7) 0.0158(7) -0.0029(7)
C18 0.0260(7) 0.0322(8) 0.0392(8) -0.0006(6) -0.0016(6) -0.0047(6)
C19 0.0273(7) 0.0246(7) 0.0291(7) -0.0018(5) -0.0021(5) 0.0027(5)
C20 0.0463(10) 0.0226(7) 0.0551(11) 0.0052(7) -0.0134(8) 0.0021(6)
Mg1 0.0245(3) 0.0177(3) 0.0170(3) 0.000 -0.0003(2) 0.000
N1 0.0223(7) 0.0199(7) 0.0180(7) 0.000 -0.0007(6) 0.000
N2 0.0244(6) 0.0191(5) 0.0178(5) 0.0005(4) -0.0001(4) 0.0016(4)
O1 0.0307(7) 0.0171(6) 0.0302(7) 0.000 -0.0063(6) 0.000

loop_
_atom_type_symbol
_atom_type_description
_atom_type_scat_dispersion_real
_atom_type_scat_dispersion_imag
_atom_type_scat_source
C C 0.0033 0.0016 'International Tables Vol C Tables 4.2.6.8 and 6.1.1.4'
H H 0.0000 0.0000 'International Tables Vol C Tables 4.2.6.8 and 6.1.1.4'
N N 0.0061 0.0033 'International Tables Vol C Tables 4.2.6.8 and 6.1.1.4'
O O 0.0106 0.0060 'International Tables Vol C Tables 4.2.6.8 and 6.1.1.4'
Mg Mg 0.0486 0.0363 'International Tables Vol C Tables 4.2.6.8 and 6.1.1.4'

loop_
_geom_angle_atom_site_label_1
_geom_angle_atom_site_label_2
_geom_angle_atom_site_label_3
_geom_angle
_geom_angle_site_symmetry_1
_geom_angle_site_symmetry_3
C2 C1 C2 120.78(18) 2 .
C3 C2 C1 118.27(13) . .
N1 C3 C2 119.36(13) . .
N1 C3 C4 114.38(12) . .
C2 C3 C4 126.12(12) . .
N2 C4 C5 114.76(11) . .
N2 C4 C3 108.02(10) . .
C5 C4 C3 111.06(11) . .
N2 C4 C6 110.45(11) . .
C5 C4 C6 106.93(11) . .
C3 C4 C6 105.22(10) . .
N2 C7 C8 121.13(12) . .
N2 C7 C12 120.77(12) . .
C8 C7 C12 117.38(12) . .
C9 C8 C7 120.41(13) . .
C9 C8 C16 118.03(12) . .
C7 C8 C16 121.42(12) . .
C10 C9 C8 121.52(13) . .
C9 C10 C11 118.85(13) . .
C10 C11 C12 121.69(13) . .
C11 C12 C7 119.99(13) . .
C11 C12 C13 119.06(12) . .
C7 C12 C13 120.92(12) . .
C12 C13 C14 114.33(13) . .
C12 C13 C15 109.33(12) . .
C14 C13 C15 108.76(12) . .
C8 C16 C17 111.31(12) . .
C8 C16 C18 111.55(12) . .
C17 C16 C18 110.01(13) . .
O1 C19 C20 105.45(12) . .
C19 C20 C20 103.84(10) . 2
N2 Mg1 N2 157.31(7) . 2
N2 Mg1 O1 101.35(4) . .
N2 Mg1 O1 101.35(4) 2 .
N2 Mg1 N1 78.65(4) . .
N2 Mg1 N1 78.65(4) 2 .
O1 Mg1 N1 180.0 . .
C3 N1 C3 123.72(16) . 2
C3 N1 Mg1 118.14(8) . .
C3 N1 Mg1 118.14(8) 2 .
C7 N2 C4 122.24(10) . .
C7 N2 Mg1 118.87(9) . .
C4 N2 Mg1 116.40(8) . .
C19 O1 C19 111.11(15) 2 .
C19 O1 Mg1 124.44(7) 2 .
C19 O1 Mg1 124.44(7) . .

loop_
_geom_bond_atom_site_label_1
_geom_bond_atom_site_label_2
_geom_bond_distance
_geom_bond_site_symmetry_2
C1 C2 1.3955(17) 2
C1 C2 1.3955(17) .
C2 C3 1.3886(18) .
C3 N1 1.3407(15) .
C3 C4 1.5453(18) .
C4 N2 1.4730(17) .
C4 C5 1.5428(18) .
C4 C6 1.5535(19) .
C7 N2 1.4143(16) .
C7 C8 1.4248(18) .
C7 C12 1.4266(18) .
C8 C9 1.3955(19) .
C8 C16 1.5208(19) .
C9 C10 1.382(2) .
C10 C11 1.388(2) .
C11 C12 1.3962(19) .
C12 C13 1.5215(19) .
C13 C14 1.528(2) .
C13 C15 1.542(2) .
C16 C17 1.529(2) .
C16 C18 1.533(2) .
C19 O1 1.4514(16) .
C19 C20 1.509(2) .
C20 C20 1.529(3) 2
Mg1 N2 2.0169(12) .
Mg1 N2 2.0169(12) 2
Mg1 O1 2.0271(16) .
Mg1 N1 2.0616(18) .
N1 C3 1.3407(15) 2
O1 C19 1.4514(16) 2
